data_7243836
loop_
_publ_author_name
'Haneda, Tsuyoshi'
'Matsuno, Shinya'
'Yamamoto, Hisanao'
'Ohtsu, Hiroyoshi'
'Kawano, Masaki'

_publ_section_title
;
 Latency control of chemical reactions in polymerization of epoxy resins
 using a hydrogen bonding network
;
_journal_issue 44
_journal_name_full CrystEngComm
_journal_page_first 7717
_journal_page_last 7719
_journal_paper_doi 10.1039/D1CE01163D
_journal_volume 23
_journal_year 2021
_chemical_formula_sum 'C48 H81 O8 P2'
_chemical_formula_weight 848.099
_chemical_name_common TBP
_space_group_crystal_system triclinic
_space_group_IT_number 2
_space_group_name_Hall '-P 1'
_space_group_name_H-M_alt 'P -1'
_audit_update_record
;
2021-02-03 deposited with the CCDC.	2021-10-14 downloaded from the CCDC.
;
_cell_angle_alpha 83.576(1)
_cell_angle_beta 93.435(1)
_cell_angle_gamma 109.149(2)
_cell_formula_units_Z 1
_cell_length_a 13.8216(4)
_cell_length_b 10.5310(3)
_cell_length_c 9.5380(2)
_cell_measurement_temperature 300
_cell_volume 1302.86(6)
_computing_cell_refinement 'RIETAN-FP (Izumi and Momma, 2007)'
_computing_molecular_graphics 'VESTA (Momma and Izumi, 2008)'
_computing_structure_refinement 'RIETAN-FP (Izumi and Momma, 2007)'
_diffrn_ambient_temperature 300
_diffrn_measurement_device_type CCD
_diffrn_radiation_type synchrotron
_diffrn_radiation_wavelength 1.770000
_diffrn_source 'Synchrotron radiation'
_diffrn_source_type 'aichiSR BL5S2'
_exptl_absorpt_coefficient_mu 1.628
_exptl_crystal_density_diffrn 1.0809
_exptl_crystal_density_method 'not measured'
_exptl_crystal_description ?????
_exptl_crystal_F_000 463.00
_pd_calc_method 'Rietveld Refinement'
_pd_instr_location ' ?'
_pd_meas_2theta_range_inc 0.0100
_pd_meas_2theta_range_max 60.0000
_pd_meas_2theta_range_min 5.0000
_pd_meas_number_of_points 5501
_pd_meas_scan_method step
_pd_proc_2theta_range_inc 0.0100
_pd_proc_2theta_range_max 60.0000
_pd_proc_2theta_range_min 5.0000
_pd_proc_ls_background_function 'Legendre polynomials'
_pd_proc_ls_pref_orient_corr ' ?'
_pd_proc_ls_profile_function 'split pseudo-Voigt function'
_pd_proc_ls_prof_R_factor 0.04788
_pd_proc_ls_prof_wR_expected 0.00875
_pd_proc_ls_prof_wR_factor 0.03793
_pd_spec_mounting ' ?'
_pd_spec_mount_mode transmission
_pd_spec_shape cylinder
_refine_diff_density_max 0.0
_refine_diff_density_min 0.0
_refine_ls_extinction_method none
_refine_ls_goodness_of_fit_all 4.3378
_refine_ls_matrix_type full
_refine_ls_number_constraints 69
_refine_ls_number_parameters 107
_refine_ls_number_restraints 0
_refine_ls_R_factor_all 0.02813
_refine_ls_R_Fsqd_factor 0.02811
_refine_ls_R_I_factor 0.06802
_refine_ls_shift/su_max 0.0
_refine_ls_weighting_details 1/<i>y</i>~i~
_refine_ls_weighting_scheme sigma
_cod_data_source_file d1ce01163d2.cif
_cod_data_source_block single_phase_CCDC1
_cod_depositor_comments 'Adding full bibliography for 7243835--7243841.cif.'
_cod_original_cell_volume 1302.87(5)
_cod_database_code 7243836

loop_
_space_group_symop_id
_space_group_symop_operation_xyz
1 x,y,z
2 -x,-y,-z

loop_
_atom_site_label
_atom_site_fract_x
_atom_site_fract_y
_atom_site_fract_z
_atom_site_occupancy
_atom_site_symmetry_multiplicity
_atom_site_Wyckoff_symbol
_atom_site_adp_type
_atom_site_U_iso_or_equiv
_atom_site_type_symbol
P1 0.7924(9) 0.185(1) 0.184(1) 1 2 i Uiso 0.152(3) P
C2 0.789(2) 0.119(3) 0.359(3) 1 2 i Uiso 0.152(3) C
C3 0.916(2) 0.218(3) 0.101(2) 1 2 i Uiso 0.152(3) C
C4 0.780(2) 0.336(3) 0.200(2) 1 2 i Uiso 0.152(3) C
C5 0.688(2) 0.087(3) 0.071(3) 1 2 i Uiso 0.152(3) C
C6 0.828(2) 0.005(3) 0.398(2) 1 2 i Uiso 0.152(3) C
C7 0.915(2) 0.242(3) -0.031(2) 1 2 i Uiso 0.152(3) C
C8 0.684(2) 0.354(2) 0.241(3) 1 2 i Uiso 0.152(3) C
C9 0.707(2) -0.020(2) 0.040(3) 1 2 i Uiso 0.152(3) C
C10 0.843(2) -0.010(2) 0.580(2) 1 2 i Uiso 0.152(3) C
C11 1.026(2) 0.291(2) -0.112(3) 1 2 i Uiso 0.152(3) C
C12 0.703(2) 0.499(3) 0.272(3) 1 2 i Uiso 0.152(3) C
C13 0.629(2) -0.078(2) -0.085(3) 1 2 i Uiso 0.152(3) C
C14 0.806(2) -0.162(2) 0.583(2) 1 2 i Uiso 0.152(3) C
C15 1.070(2) 0.198(2) -0.114(3) 1 2 i Uiso 0.152(3) C
C16 0.615(2) 0.499(3) 0.321(2) 1 2 i Uiso 0.152(3) C
C17 0.617(2) -0.202(3) -0.110(2) 1 2 i Uiso 0.152(3) C
C18 0.710(3) 0.314(4) 0.664(2) 1 2 i Uiso 0.075(2) C
C19 0.617(2) 0.269(3) 0.706(4) 1 2 i Uiso 0.075(2) C
C20 0.779(2) 0.436(4) 0.711(3) 1 2 i Uiso 0.075(2) C
C21 0.589(2) 0.340(3) 0.812(4) 1 2 i Uiso 0.075(2) C
C22 0.543(2) 0.143(3) 0.637(2) 1 2 i Uiso 0.075(2) C
C23 0.754(3) 0.499(2) 0.788(3) 1 2 i Uiso 0.075(2) C
C24 0.892(2) 0.495(2) 0.638(2) 1 2 i Uiso 0.075(2) C
C25 0.648(3) 0.452(3) 0.853(2) 1 2 i Uiso 0.075(2) C
O26 0.450(1) 0.113(2) 0.687(1) 1 2 i Uiso 0.075(2) O
O27 0.565(1) 0.091(1) 0.541(1) 1 2 i Uiso 0.075(2) O
O28 0.956(1) 0.585(1) 0.720(1) 1 2 i Uiso 0.075(2) O
O29 0.915(1) 0.435(1) 0.546(1) 1 2 i Uiso 0.075(2) O
H30 0.80663 0.16206 0.4374 1 2 i Uiso 0.182(3) H
H31 0.71002 0.04461 0.38773 1 2 i Uiso 0.182(3) H
H32 0.97035 0.26427 0.16535 1 2 i Uiso 0.182(3) H
H33 0.92597 0.11794 0.11353 1 2 i Uiso 0.182(3) H
H34 0.83438 0.37967 0.2741 1 2 i Uiso 0.182(3) H
H35 0.79865 0.38964 0.11348 1 2 i Uiso 0.182(3) H
H36 0.62835 0.08043 0.12665 1 2 i Uiso 0.182(3) H
H37 0.69363 0.15408 -0.00747 1 2 i Uiso 0.182(3) H
H38 0.79974 -0.06768 0.34043 1 2 i Uiso 0.182(3) H
H39 0.90203 0.05602 0.3507 1 2 i Uiso 0.182(3) H
H40 0.87695 0.20155 -0.08252 1 2 i Uiso 0.182(3) H
H41 0.92097 0.34791 -0.03072 1 2 i Uiso 0.182(3) H
H42 0.63015 0.32902 0.17195 1 2 i Uiso 0.182(3) H
H43 0.65473 0.28595 0.33105 1 2 i Uiso 0.182(3) H
H44 0.77441 -0.00814 0.03095 1 2 i Uiso 0.182(3) H
H45 0.68535 -0.08756 0.13631 1 2 i Uiso 0.182(3) H
H46 0.90287 0.02264 0.61184 1 2 i Uiso 0.182(3) H
H47 0.78299 -0.00706 0.61549 1 2 i Uiso 0.182(3) H
H48 1.03485 0.37291 -0.15228 1 2 i Uiso 0.182(3) H
H49 1.07554 0.31467 -0.0089 1 2 i Uiso 0.182(3) H
H50 0.75451 0.5197 0.35197 1 2 i Uiso 0.182(3) H
H51 0.71148 0.55561 0.20039 1 2 i Uiso 0.182(3) H
H52 0.55663 -0.0824 -0.05902 1 2 i Uiso 0.182(3) H
H53 0.64755 -0.01051 -0.16386 1 2 i Uiso 0.182(3) H
H54 0.757 -0.19694 0.50654 1 2 i Uiso 0.182(3) H
H55 0.87565 -0.16754 0.50293 1 2 i Uiso 0.182(3) H
H56 0.8198 -0.20656 0.64746 1 2 i Uiso 0.182(3) H
H57 1.00149 0.10075 -0.13849 1 2 i Uiso 0.182(3) H
H58 1.00211 0.22147 -0.25105 1 2 i Uiso 0.182(3) H
H59 1.10551 0.199 -0.19871 1 2 i Uiso 0.182(3) H
H60 0.55862 0.49178 0.28257 1 2 i Uiso 0.182(3) H
H61 0.60121 0.45625 0.43258 1 2 i Uiso 0.182(3) H
H62 0.63467 0.60635 0.36486 1 2 i Uiso 0.182(3) H
H63 0.69798 -0.18372 -0.12867 1 2 i Uiso 0.182(3) H
H64 0.608 -0.25486 -0.02491 1 2 i Uiso 0.182(3) H
H65 0.58418 -0.22269 -0.18521 1 2 i Uiso 0.182(3) H
H66 0.74123 0.28386 0.57958 1 2 i Uiso 0.090(2) H
H67 0.51397 0.29532 0.83245 1 2 i Uiso 0.090(2) H
H68 0.80236 0.57788 0.81914 1 2 i Uiso 0.090(2) H
H69 0.62724 0.49268 0.92125 1 2 i Uiso 0.090(2) H
H70 1 0.5 0.5 0.5 1 e Uiso 0.090(2) H
H71 0.5 0 0.5 0.5 1 f Uiso 0.090(2) H

loop_
_atom_type_symbol
_atom_type_description
_atom_type_scat_dispersion_real
_atom_type_scat_dispersion_imag
_atom_type_scat_source
C C 0.0212 0.0130 'International Tables for Crystallography, Vol. C'
O O 0.0594 0.0453 'International Tables for Crystallography, Vol. C'
P P 0.3250 0.5665 'International Tables for Crystallography, Vol. C'
H H -0.0006 0.0000 'International Tables for Crystallography, Vol. C'
